data_8000229
loop_
_publ_author_name
'N.N. Golovnev'
'M.S. Molokeev'
'M.K. Lesnikov'
'V.V. Atuchin'

_publ_section_title
;
 First outer-sphere 1,3-diethyl-2-thiobarbituric compounds
 [M(H2O)6](1,3-diethyl-2-thiobarbiturate)2*2H2O (M = Co2+, Ni2+): crystal
 structure, spectroscopic and thermal properties.
;
_journal_issue 0
_journal_name_full 'Chemical Physics Letters'
_journal_page_first 54
_journal_page_last 59
_journal_paper_doi 10.1016/j.cplett.2016.04.059
_journal_volume 653
_journal_year 2016
_chemical_formula_moiety
;
2(C8 H11 N2 O2 S), H12 Ni O6, 2(H2 O)
;
_chemical_formula_sum 'C16 H38 N4 Ni O12 S2'
_chemical_formula_weight 601.33
_chemical_name_systematic
;
hexa-aqua-nickel(II) bis(1,3-diethyl-2-thiobarbiturate) dihydrate
;
_space_group_crystal_system monoclinic
_space_group_IT_number 15
_space_group_name_Hall '-C 2yc'
_space_group_name_H-M_alt 'C 1 2/c 1'
_symmetry_space_group_name_Hall '-C 2yc'
_symmetry_space_group_name_H-M 'C 1 2/c 1'
_atom_sites_solution_hydrogens mixed
_audit_creation_method SHELXL-2014/7
_cell_angle_alpha 90
_cell_angle_beta 114.8560(10)
_cell_angle_gamma 90
_cell_formula_units_Z 4
_cell_length_a 18.5264(10)
_cell_length_b 17.9056(10)
_cell_length_c 8.9010(5)
_cell_measurement_reflns_used 2800
_cell_measurement_temperature 298(2)
_cell_measurement_theta_max 25.82
_cell_measurement_theta_min 2.27
_cell_volume 2679.2(3)
_computing_cell_refinement 'APEX2 (Bruker, 2003-2008)'
_computing_data_collection 'APEX2 (Bruker, 2003-2008)'
_computing_data_reduction 'SAINT (Bruker, 2009)'
_computing_molecular_graphics 'DIAMOND (Brandenburg, 2005)'
_computing_publication_material 'publCIF (Westrip, 2009)'
_computing_structure_refinement 'SHELXL-2014/7 (Sheldrick, 2014)'
_computing_structure_solution 'SHELXS-97 (Sheldrick, 2008)'
_diffrn_ambient_temperature 298(2)
_diffrn_measured_fraction_theta_full 1.000
_diffrn_measured_fraction_theta_max 0.998
_diffrn_measurement_device_type 'Bruker APEX-II CCD'
_diffrn_measurement_method '\f and \w scans'
_diffrn_radiation_monochromator graphite
_diffrn_radiation_source 'fine-focus sealed tube'
_diffrn_radiation_type MoK\a
_diffrn_radiation_wavelength 0.71073
_diffrn_reflns_av_R_equivalents 0.0910
_diffrn_reflns_av_unetI/netI 0.0557
_diffrn_reflns_Laue_measured_fraction_full 1.000
_diffrn_reflns_Laue_measured_fraction_max 0.998
_diffrn_reflns_limit_h_max 23
_diffrn_reflns_limit_h_min -23
_diffrn_reflns_limit_k_max 22
_diffrn_reflns_limit_k_min -22
_diffrn_reflns_limit_l_max 11
_diffrn_reflns_limit_l_min -11
_diffrn_reflns_number 10956
_diffrn_reflns_point_group_measured_fraction_full 1.000
_diffrn_reflns_point_group_measured_fraction_max 0.998
_diffrn_reflns_theta_full 25.000
_diffrn_reflns_theta_max 26.480
_diffrn_reflns_theta_min 2.275
_exptl_absorpt_coefficient_mu 0.942
_exptl_absorpt_correction_T_max 0.7454
_exptl_absorpt_correction_T_min 0.6446
_exptl_absorpt_correction_type multi-scan
_exptl_absorpt_process_details
;
SADABS-2004/1. Bruker AXS Inc., Madison, Wisconsin, USA, 2004
;
_exptl_crystal_colour pink
_exptl_crystal_density_diffrn 1.491
_exptl_crystal_description bulk
_exptl_crystal_F_000 1272
_exptl_crystal_size_max 0.3
_exptl_crystal_size_mid 0.2
_exptl_crystal_size_min 0.2
_refine_diff_density_max 0.285
_refine_diff_density_min -0.406
_refine_diff_density_rms 0.049
_refine_ls_extinction_coef .
_refine_ls_extinction_method none
_refine_ls_goodness_of_fit_ref 1.034
_refine_ls_hydrogen_treatment mixed
_refine_ls_matrix_type full
_refine_ls_number_parameters 185
_refine_ls_number_reflns 2773
_refine_ls_number_restraints 8
_refine_ls_restrained_S_all 1.042
_refine_ls_R_factor_all 0.0447
_refine_ls_R_factor_gt 0.0328
_refine_ls_shift/su_max 0.000
_refine_ls_shift/su_mean 0.000
_refine_ls_structure_factor_coef Fsqd
_refine_ls_weighting_details 'w=1/[\s^2^(Fo^2^)+(0.0395P)^2^] where P=(Fo^2^+2Fc^2^)/3'
_refine_ls_weighting_scheme calc
_refine_ls_wR_factor_gt 0.0840
_refine_ls_wR_factor_ref 0.0895
_reflns_Friedel_coverage 0.000
_reflns_Friedel_fraction_full .
_reflns_Friedel_fraction_max .
_reflns_number_gt 2202
_reflns_number_total 2773
_reflns_threshold_expression 'I > 2\s(I)'
_cod_data_source_file NiH2O8DETBA2.cif
_cod_data_source_block b
_cod_database_code 8000229
_shelx_shelxl_version_number 2014/7
_shelx_space_group_comment
;
The symmetry employed for this shelxl refinement is uniquely defined
by the following loop, which should always be used as a source of
symmetry information in preference to the above space-group names.
They are only intended as comments.
;

loop_
_symmetry_equiv_pos_as_xyz
'x, y, z'
'-x, y, -z+1/2'
'x+1/2, y+1/2, z'
'-x+1/2, y+1/2, -z+1/2'
'-x, -y, -z'
'x, -y, z-1/2'
'-x+1/2, -y+1/2, -z'
'x+1/2, -y+1/2, z-1/2'

loop_
_atom_site_label
_atom_site_type_symbol
_atom_site_fract_x
_atom_site_fract_y
_atom_site_fract_z
_atom_site_U_iso_or_equiv
_atom_site_adp_type
_atom_site_occupancy
_atom_site_site_symmetry_order
_atom_site_calc_flag
_atom_site_refinement_flags_posn
_atom_site_refinement_flags_adp
_atom_site_refinement_flags_occupancy
_atom_site_disorder_assembly
_atom_site_disorder_group
Ni Ni 0.0000 0.08623(2) 0.2500 0.03567(13) Uani 1 2 d S T P . .
S S 0.19149(5) 0.44249(4) 0.90269(9) 0.0688(2) Uani 1 1 d . . . . .
O1 O 0.06342(10) 0.22816(9) 1.04079(19) 0.0573(4) Uani 1 1 d . . . . .
O2 O 0.17805(9) 0.18992(8) 0.66706(18) 0.0513(4) Uani 1 1 d . . . . .
N1 N 0.18615(10) 0.30273(10) 0.79190(19) 0.0415(4) Uani 1 1 d . . . . .
N3 N 0.12617(10) 0.32260(10) 0.9724(2) 0.0423(4) Uani 1 1 d . . . . .
C2 C 0.16697(12) 0.35131(12) 0.8884(2) 0.0421(5) Uani 1 1 d . . . . .
C4 C 0.10016(12) 0.24823(12) 0.9567(2) 0.0420(5) Uani 1 1 d . . . . .
C5 C 0.11722(13) 0.20325(12) 0.8496(2) 0.0464(5) Uani 1 1 d . . . . .
H5 H 0.0992 0.1541 0.8341 0.056 Uiso 1 1 calc R U . . .
C6 C 0.15989(11) 0.22844(11) 0.7650(2) 0.0395(5) Uani 1 1 d . . . . .
C7 C 0.23807(13) 0.32759(14) 0.7115(3) 0.0545(6) Uani 1 1 d . . . . .
H7A H 0.2688 0.2855 0.7022 0.065 Uiso 1 1 calc R U . . .
H7B H 0.2750 0.3651 0.7803 0.065 Uiso 1 1 calc R U . . .
C8 C 0.19030(17) 0.35963(17) 0.5421(3) 0.0716(8) Uani 1 1 d . . . . .
H8A H 0.2253 0.3731 0.4920 0.086 Uiso 1 1 calc R U . . .
H8B H 0.1623 0.4032 0.5517 0.086 Uiso 1 1 calc R U . . .
H8C H 0.1528 0.3231 0.4746 0.086 Uiso 1 1 calc R U . . .
C9 C 0.10555(16) 0.37039(14) 1.0851(3) 0.0624(7) Uani 1 1 d . . . . .
H9A H 0.1103 0.3415 1.1810 0.075 Uiso 1 1 calc R U . . .
H9B H 0.1425 0.4119 1.1232 0.075 Uiso 1 1 calc R U . . .
C10 C 0.0240(2) 0.3993(2) 1.0003(5) 0.1115(13) Uani 1 1 d . . . . .
H10A H 0.0207 0.4322 0.9125 0.134 Uiso 1 1 calc R U . . .
H10B H 0.0102 0.4261 1.0779 0.134 Uiso 1 1 calc R U . . .
H10C H -0.0123 0.3584 0.9552 0.134 Uiso 1 1 calc R U . . .
O3 O 0.00933(10) 0.09169(9) 0.0281(2) 0.0488(4) Uani 1 1 d D . . . .
H3WA H 0.0253(14) 0.1380(12) 0.023(3) 0.059 Uiso 1 1 d D U . . .
H3WB H 0.0345(13) 0.0601(13) -0.001(3) 0.059 Uiso 1 1 d D U . . .
O4 O 0.08412(9) 0.00356(9) 0.3552(2) 0.0496(4) Uani 1 1 d D . . . .
H4WA H 0.1158(14) 0.0175(15) 0.448(3) 0.060 Uiso 1 1 d D U . . .
H4WB H 0.1109(14) -0.0085(14) 0.302(3) 0.060 Uiso 1 1 d D U . . .
O5 O 0.08503(11) 0.16694(10) 0.3401(2) 0.0581(5) Uani 1 1 d D . . . .
H5WA H 0.0871(16) 0.1984(14) 0.278(3) 0.070 Uiso 1 1 d D U . . .
H5WB H 0.1098(15) 0.1816(15) 0.431(3) 0.070 Uiso 1 1 d D U . . .
O6 O 0.17036(10) 0.03961(10) 0.6780(2) 0.0543(4) Uani 1 1 d D . . . .
H6WA H 0.2126(13) 0.0195(15) 0.709(3) 0.065 Uiso 1 1 d D U . . .
H6WB H 0.1755(17) 0.0853(11) 0.685(3) 0.065 Uiso 1 1 d D U . . .

loop_
_atom_site_aniso_label
_atom_site_aniso_U_11
_atom_site_aniso_U_22
_atom_site_aniso_U_33
_atom_site_aniso_U_23
_atom_site_aniso_U_13
_atom_site_aniso_U_12
Ni 0.0402(2) 0.02646(19) 0.0488(2) 0.000 0.02694(17) 0.000
S 0.0974(5) 0.0459(4) 0.0781(5) -0.0118(3) 0.0517(4) -0.0295(4)
O1 0.0841(11) 0.0489(9) 0.0601(10) -0.0045(7) 0.0510(9) -0.0173(8)
O2 0.0667(10) 0.0491(9) 0.0490(9) -0.0026(7) 0.0349(8) -0.0020(8)
N1 0.0437(9) 0.0450(10) 0.0391(9) 0.0025(7) 0.0205(8) -0.0087(8)
N3 0.0536(10) 0.0392(9) 0.0390(9) -0.0052(7) 0.0241(8) -0.0101(8)
C2 0.0486(12) 0.0404(11) 0.0387(11) -0.0014(9) 0.0196(9) -0.0109(9)
C4 0.0499(12) 0.0414(11) 0.0384(11) 0.0018(9) 0.0221(10) -0.0083(9)
C5 0.0628(13) 0.0350(11) 0.0494(12) -0.0028(9) 0.0313(11) -0.0101(10)
C6 0.0449(11) 0.0399(11) 0.0335(10) 0.0013(8) 0.0164(9) -0.0015(9)
C7 0.0512(13) 0.0606(15) 0.0610(15) 0.0029(12) 0.0326(12) -0.0071(11)
C8 0.0893(19) 0.0718(18) 0.0689(17) 0.0172(14) 0.0479(16) -0.0051(15)
C9 0.0856(19) 0.0552(16) 0.0594(15) -0.0129(12) 0.0433(14) -0.0169(13)
C10 0.121(3) 0.103(3) 0.130(3) -0.007(2) 0.072(3) 0.033(2)
O3 0.0611(10) 0.0403(9) 0.0621(10) -0.0126(7) 0.0426(8) -0.0090(7)
O4 0.0498(9) 0.0406(9) 0.0646(10) -0.0009(8) 0.0300(8) 0.0075(7)
O5 0.0771(12) 0.0540(10) 0.0443(10) -0.0032(8) 0.0265(9) -0.0296(9)
O6 0.0515(9) 0.0506(10) 0.0630(10) 0.0101(8) 0.0263(8) 0.0066(8)

loop_
_atom_type_symbol
_atom_type_description
_atom_type_scat_dispersion_real
_atom_type_scat_dispersion_imag
_atom_type_scat_source
C C 0.0033 0.0016 'International Tables Vol C Tables 4.2.6.8 and 6.1.1.4'
N N 0.0061 0.0033 'International Tables Vol C Tables 4.2.6.8 and 6.1.1.4'
Ni Ni 0.3393 1.1124 'International Tables Vol C Tables 4.2.6.8 and 6.1.1.4'
O O 0.0106 0.0060 'International Tables Vol C Tables 4.2.6.8 and 6.1.1.4'
S S 0.1246 0.1234 'International Tables Vol C Tables 4.2.6.8 and 6.1.1.4'
H H 0.0000 0.0000 'International Tables Vol C Tables 4.2.6.8 and 6.1.1.4'

loop_
_geom_angle_atom_site_label_1
_geom_angle_atom_site_label_2
_geom_angle_atom_site_label_3
_geom_angle
_geom_angle_site_symmetry_1
_geom_angle_site_symmetry_3
O5 Ni O5 89.65(11) . 2
O5 Ni O3 87.23(7) . 2
O5 Ni O3 88.91(6) 2 2
O5 Ni O3 88.91(6) . .
O5 Ni O3 87.23(7) 2 .
O3 Ni O3 174.55(9) 2 .
O5 Ni O4 175.97(6) . 2
O5 Ni O4 91.07(7) 2 2
O3 Ni O4 96.75(7) 2 2
O3 Ni O4 87.17(7) . 2
O5 Ni O4 91.07(7) . .
O5 Ni O4 175.97(6) 2 .
O3 Ni O4 87.17(7) 2 .
O3 Ni O4 96.75(7) . .
O4 Ni O4 88.49(9) 2 .
C2 N1 C6 123.14(16) . .
C2 N1 C7 120.14(18) . .
C6 N1 C7 116.71(17) . .
C2 N3 C4 123.21(17) . .
C2 N3 C9 120.71(18) . .
C4 N3 C9 116.08(17) . .
N3 C2 N1 116.93(18) . .
N3 C2 S 121.10(16) . .
N1 C2 S 121.96(15) . .
O1 C4 C5 125.6(2) . .
O1 C4 N3 117.43(18) . .
C5 C4 N3 116.98(17) . .
C6 C5 C4 122.5(2) . .
C6 C5 H5 118.8 . .
C4 C5 H5 118.8 . .
O2 C6 C5 125.41(19) . .
O2 C6 N1 117.54(17) . .
C5 C6 N1 117.05(18) . .
N1 C7 C8 111.66(18) . .
N1 C7 H7A 109.3 . .
C8 C7 H7A 109.3 . .
N1 C7 H7B 109.3 . .
C8 C7 H7B 109.3 . .
H7A C7 H7B 107.9 . .
C7 C8 H8A 109.5 . .
C7 C8 H8B 109.5 . .
H8A C8 H8B 109.5 . .
C7 C8 H8C 109.5 . .
H8A C8 H8C 109.5 . .
H8B C8 H8C 109.5 . .
C10 C9 N3 110.9(2) . .
C10 C9 H9A 109.5 . .
N3 C9 H9A 109.5 . .
C10 C9 H9B 109.5 . .
N3 C9 H9B 109.5 . .
H9A C9 H9B 108.0 . .
C9 C10 H10A 109.5 . .
C9 C10 H10B 109.5 . .
H10A C10 H10B 109.5 . .
C9 C10 H10C 109.5 . .
H10A C10 H10C 109.5 . .
H10B C10 H10C 109.5 . .
Ni O3 H3WA 104.9(15) . .
Ni O3 H3WB 123.3(17) . .
H3WA O3 H3WB 112(2) . .
Ni O4 H4WA 108.7(19) . .
Ni O4 H4WB 115.8(17) . .
H4WA O4 H4WB 108(2) . .
Ni O5 H5WA 119(2) . .
Ni O5 H5WB 131(2) . .
H5WA O5 H5WB 107(3) . .
H6WA O6 H6WB 111(3) . .

loop_
_geom_bond_atom_site_label_1
_geom_bond_atom_site_label_2
_geom_bond_distance
_geom_bond_site_symmetry_2
Ni O5 2.0374(16) .
Ni O5 2.0374(16) 2
Ni O3 2.0563(15) 2
Ni O3 2.0563(15) .
Ni O4 2.0663(15) 2
Ni O4 2.0663(15) .
S C2 1.685(2) .
O1 C4 1.258(2) .
O2 C6 1.263(2) .
N1 C2 1.370(3) .
N1 C6 1.402(3) .
N1 C7 1.488(3) .
N3 C2 1.367(3) .
N3 C4 1.403(3) .
N3 C9 1.485(3) .
C4 C5 1.382(3) .
C5 C6 1.377(3) .
C5 H5 0.9300 .
C7 C8 1.504(3) .
C7 H7A 0.9700 .
C7 H7B 0.9700 .
C8 H8A 0.9600 .
C8 H8B 0.9600 .
C8 H8C 0.9600 .
C9 C10 1.471(4) .
C9 H9A 0.9700 .
C9 H9B 0.9700 .
C10 H10A 0.9600 .
C10 H10B 0.9600 .
C10 H10C 0.9600 .
O3 H3WA 0.89(2) .
O3 H3WB 0.84(2) .
O4 H4WA 0.828(19) .
O4 H4WB 0.85(2) .
O5 H5WA 0.80(2) .
O5 H5WB 0.79(2) .
O6 H6WA 0.80(2) .
O6 H6WB 0.82(2) .

loop_
_geom_torsion_atom_site_label_1
_geom_torsion_atom_site_label_2
_geom_torsion_atom_site_label_3
_geom_torsion_atom_site_label_4
_geom_torsion
_geom_torsion_site_symmetry_1
_geom_torsion_site_symmetry_2
_geom_torsion_site_symmetry_3
_geom_torsion_site_symmetry_4
C4 N3 C2 N1 -3.5(3) . . . .
C9 N3 C2 N1 177.65(19) . . . .
C4 N3 C2 S 175.95(16) . . . .
C9 N3 C2 S -2.9(3) . . . .
C6 N1 C2 N3 5.9(3) . . . .
C7 N1 C2 N3 -173.25(17) . . . .
C6 N1 C2 S -173.58(15) . . . .
C7 N1 C2 S 7.3(3) . . . .
C2 N3 C4 O1 179.74(19) . . . .
C9 N3 C4 O1 -1.4(3) . . . .
C2 N3 C4 C5 -0.3(3) . . . .
C9 N3 C4 C5 178.6(2) . . . .
O1 C4 C5 C6 -178.0(2) . . . .
N3 C4 C5 C6 2.0(3) . . . .
C4 C5 C6 O2 179.2(2) . . . .
C4 C5 C6 N1 0.1(3) . . . .
C2 N1 C6 O2 176.56(18) . . . .
C7 N1 C6 O2 -4.3(3) . . . .
C2 N1 C6 C5 -4.3(3) . . . .
C7 N1 C6 C5 174.87(18) . . . .
C2 N1 C7 C8 -90.2(3) . . . .
C6 N1 C7 C8 90.6(3) . . . .
C2 N3 C9 C10 96.5(3) . . . .
C4 N3 C9 C10 -82.4(3) . . . .

_cod_database_fobs_code 8000229
